data_7159192
loop_
_publ_author_name
'Chang, Meng-Yang'
'Lin, Chun-Yi'

_publ_section_title
;
 One-pot synthesis of sulfonyl dibenzosuberdiones <i>via</i>
 In(OTf)<sub>3</sub>-promoted double Friedel-Crafts reactions of
 oxygenated arylacetic acids with &#x3b2;-arylvinyl sulfones.
;
_journal_issue 11
_journal_name_full 'Organic &amp; biomolecular chemistry'
_journal_page_first 2405
_journal_page_last 2416
_journal_paper_doi 10.1039/d3ob00149k
_journal_volume 21
_journal_year 2023
_chemical_formula_moiety 'C30 H32 O9 S, C4 H8 O2'
_chemical_formula_sum 'C34 H40 O11 S'
_chemical_formula_weight 656.72
_space_group_crystal_system monoclinic
_space_group_IT_number 14
_space_group_name_Hall '-P 2ybc'
_space_group_name_H-M_alt 'P 1 21/c 1'
_atom_sites_solution_hydrogens geom
_atom_sites_solution_primary dual
_audit_creation_date 2020-09-11
_audit_creation_method
;
Olex2 1.3-ac4
(compiled 2019.04.23 svn.r3594 for Rigaku Oxford Diffraction, GUI svn.r5739)
;
_audit_update_record
;
2022-11-22 deposited with the CCDC.	2023-02-23 downloaded from the CCDC.
;
_cell_angle_alpha 90
_cell_angle_beta 91.550(4)
_cell_angle_gamma 90
_cell_formula_units_Z 4
_cell_length_a 21.9528(8)
_cell_length_b 12.0021(5)
_cell_length_c 12.5898(5)
_cell_measurement_reflns_used 12163
_cell_measurement_temperature 113(2)
_cell_measurement_theta_max 26.8420
_cell_measurement_theta_min 2.3360
_cell_volume 3315.9(2)
_computing_cell_refinement 'CrysAlisPro 1.171.41.56a (Rigaku OD, 2020)'
_computing_data_collection 'CrysAlisPro 1.171.41.56a (Rigaku OD, 2020)'
_computing_data_reduction 'CrysAlisPro 1.171.41.56a (Rigaku OD, 2020)'
_computing_molecular_graphics 'Olex2 (Dolomanov et al., 2009)'
_computing_publication_material 'Olex2 (Dolomanov et al., 2009)'
_computing_structure_refinement 'ShelXL (Sheldrick, 2015)'
_computing_structure_solution 'ShelXT (Sheldrick, 2015)'
_diffrn_ambient_temperature 113(2)
_diffrn_detector 'Hybrid Pixel Array Detector'
_diffrn_detector_area_resol_mean 10.0000
_diffrn_measured_fraction_theta_full 0.993
_diffrn_measured_fraction_theta_max 0.993
_diffrn_measurement_details
;
List of Runs (angles in degrees, time in seconds):

  # Type    Start    End  Width  t~exp~   \w     \q     \k     \f   Frames
#--------------------------------------------------------------------------
  1  \w    -70.00 -44.00   0.50  120.91    --   10.60  11.00  58.00   52
  2  \w    -14.00  11.00   0.50  120.91    --   10.60  11.00  58.00   50
  3  \w    -35.00 -10.00   0.50  120.91    --  -10.90 -11.00-114.00   50
  4  \w     14.00  40.00   0.50  120.91    --  -10.90  11.00  58.00   52
  5  \w      6.00  32.00   0.50  120.91    --   10.60  77.00 150.00   52
  6  \w    -14.00  12.00   0.50  120.91    --   10.60  77.00  90.00   52
  7  \w    -15.00  23.00   0.50  120.91    --   10.60  77.00-150.00   76
  8  \w     27.00  53.00   0.50  120.91    --   10.60  77.00-150.00   52
  9  \w    -78.00  -9.00   0.50  120.91    --   10.60 -57.00   0.00  138
 10  \w      3.00  39.00   0.50  120.91    --   10.60 -57.00   0.00   72
 11  \w    -75.00 -31.00   0.50  120.91    --   10.60 -57.00  90.00   88
 12  \w    -24.00  34.00   0.50  120.91    --   10.60 -57.00  90.00  116
 13  \w    -77.00 -12.00   0.50  120.91    --   10.60 -77.00  30.00  130
 14  \w     11.00  36.00   0.50  120.91    --   10.60 -77.00  30.00   50
 15  \w    -10.00  96.50   0.50  120.91    --   10.60  82.00-120.00  213
;
_diffrn_measurement_device 'four-circle diffractometer'
_diffrn_measurement_device_type 'XtaLAB Pro II AFC12 (RINC): Kappa single'
_diffrn_measurement_method '\w scans'
_diffrn_orient_matrix_type 'CrysAlisPro convention (1999,Acta A55,543-557)'
_diffrn_orient_matrix_UB_11 0.0284278000
_diffrn_orient_matrix_UB_12 0.0072603000
_diffrn_orient_matrix_UB_13 0.0272382000
_diffrn_orient_matrix_UB_21 -0.0146746000
_diffrn_orient_matrix_UB_22 -0.0040073000
_diffrn_orient_matrix_UB_23 0.0493529000
_diffrn_orient_matrix_UB_31 0.0045558000
_diffrn_orient_matrix_UB_32 -0.0585167000
_diffrn_orient_matrix_UB_33 -0.0000009000
_diffrn_radiation_monochromator mirror
_diffrn_radiation_probe x-ray
_diffrn_radiation_type 'Mo K\a'
_diffrn_radiation_wavelength 0.71073
_diffrn_reflns_av_R_equivalents 0.0690
_diffrn_reflns_av_unetI/netI 0.0500
_diffrn_reflns_Laue_measured_fraction_full 0.993
_diffrn_reflns_Laue_measured_fraction_max 0.993
_diffrn_reflns_limit_h_max 26
_diffrn_reflns_limit_h_min -26
_diffrn_reflns_limit_k_max 14
_diffrn_reflns_limit_k_min -13
_diffrn_reflns_limit_l_max 14
_diffrn_reflns_limit_l_min -11
_diffrn_reflns_number 31327
_diffrn_reflns_point_group_measured_fraction_full 0.993
_diffrn_reflns_point_group_measured_fraction_max 0.993
_diffrn_reflns_theta_full 24.999
_diffrn_reflns_theta_max 24.999
_diffrn_reflns_theta_min 2.345
_diffrn_source 'micro-focus sealed X-ray tube'
_diffrn_source_type 'Rigaku (Mo) X-ray Source'
_exptl_absorpt_coefficient_mu 0.157
_exptl_absorpt_correction_T_max 1.00000
_exptl_absorpt_correction_T_min 0.61374
_exptl_absorpt_correction_type multi-scan
_exptl_absorpt_process_details
;
CrysAlisPro 1.171.41.56a (Rigaku Oxford Diffraction, 2020)
Empirical absorption correction using spherical harmonics,
 implemented in SCALE3 ABSPACK scaling algorithm.
;
_exptl_crystal_colour 'clear light colourless'
_exptl_crystal_colour_lustre clear
_exptl_crystal_colour_modifier light
_exptl_crystal_colour_primary colourless
_exptl_crystal_density_diffrn 1.315
_exptl_crystal_description block
_exptl_crystal_F_000 1392
_exptl_crystal_size_max 0.15
_exptl_crystal_size_mid 0.1
_exptl_crystal_size_min 0.1
_refine_diff_density_max 0.988
_refine_diff_density_min -0.424
_refine_diff_density_rms 0.102
_refine_ls_extinction_method none
_refine_ls_goodness_of_fit_ref 1.091
_refine_ls_hydrogen_treatment constr
_refine_ls_matrix_type full
_refine_ls_number_parameters 423
_refine_ls_number_reflns 5807
_refine_ls_number_restraints 1182
_refine_ls_restrained_S_all 1.043
_refine_ls_R_factor_all 0.1074
_refine_ls_R_factor_gt 0.0924
_refine_ls_shift/su_max 0.002
_refine_ls_shift/su_mean 0.000
_refine_ls_structure_factor_coef Fsqd
_refine_ls_weighting_details 'w=1/[\s^2^(Fo^2^)+(0.1053P)^2^+14.6138P] where P=(Fo^2^+2Fc^2^)/3'
_refine_ls_weighting_scheme calc
_refine_ls_wR_factor_gt 0.2411
_refine_ls_wR_factor_ref 0.2489
_reflns_Friedel_coverage 0.000
_reflns_number_gt 4718
_reflns_number_total 5807
_reflns_threshold_expression 'I > 2\s(I)'
_cod_data_source_file d3ob00149k2.cif
_cod_data_source_block k10909-myc-c
_cod_depositor_comments 'Adding full bibliography for 7159184--7159192.cif.'
_cod_database_code 7159192
_shelx_shelxl_version_number 2018/3
_chemical_oxdiff_formula 'C30 H32 S O9'
_shelx_space_group_comment
;
The symmetry employed for this shelxl refinement is uniquely defined
by the following loop, which should always be used as a source of
symmetry information in preference to the above space-group names.
They are only intended as comments.
;
_diffrn_oxdiff_digest_frames
;
010f1e4538aed8d1de0f1bcd43b3fbdc65000251f83
;
_reflns_odcompleteness_completeness 99.37
_reflns_odcompleteness_iscentric 1
_reflns_odcompleteness_theta 26.32
_olex2_refinement_description
;
1. Fixed Uiso
 At 1.2 times of:
  All C(H) groups, All C(H,H) groups
 At 1.5 times of:
  All C(H,H,H) groups
2. Uiso/Uaniso restraints and constraints
C1 \\sim C2 \\sim C3 \\sim C4 \\sim C5 \\sim C6 \\sim C7 \\sim C8 \\sim C9
\\sim C10 \\sim C11 \\sim C12 \\sim C13 \\sim C14 \\sim C15 \\sim C16 \\sim C17
\\sim C18 \\sim C19 \\sim C20 \\sim C21 \\sim C22 \\sim C23 \\sim C24 \\sim C25
\\sim C26 \\sim C27 \\sim C28 \\sim C29 \\sim C30 \\sim C31 \\sim C32 \\sim C33
\\sim C34 \\sim O1 \\sim O2 \\sim O3 \\sim O4 \\sim O5 \\sim O6 \\sim O7 \\sim
O8 \\sim O9 \\sim O10 \\sim O11: within 3.8A with sigma of 0.01 and sigma for
terminal atoms of 0.02
3.a Ternary CH refined with riding coordinates:
 C9(H9)
3.b Secondary CH2 refined with riding coordinates:
 C18(H18A,H18B), C22(H22A,H22B), C33(H33A,H33B)
3.c Aromatic/amide H refined with riding coordinates:
 C2(H2), C4(H4), C7(H7), C11(H11), C13(H13), C14(H14), C24(H24), C27(H27),
 C28(H28)
3.d Idealised Me refined as rotating group:
 C16(H16A,H16B,H16C), C17(H17A,H17B,H17C), C19(H19A,H19B,H19C), C20(H20A,H20B,
 H20C), C29(H29A,H29B,H29C), C30(H30A,H30B,H30C), C32(H32A,H32B,H32C), C34(H34A,
 H34B,H34C)
;
_smtbx_masks_void_probe_radius 1.2
_smtbx_masks_void_truncation_radius 1.2
_olex2_submission_special_instructions 'No special instructions were received'
_oxdiff_exptl_absorpt_empirical_details
;
Empirical correction (ABSPACK) includes:
- Absorption correction using spherical harmonics
- Frame scaling
;
_oxdiff_exptl_absorpt_empirical_full_max 1.363
_oxdiff_exptl_absorpt_empirical_full_min 0.738

loop_
_space_group_symop_operation_xyz
'x, y, z'
'-x, y+1/2, -z+1/2'
'-x, -y, -z'
'x, -y-1/2, z-1/2'

loop_
_atom_site_label
_atom_site_type_symbol
_atom_site_fract_x
_atom_site_fract_y
_atom_site_fract_z
_atom_site_U_iso_or_equiv
_atom_site_adp_type
_atom_site_occupancy
_atom_site_site_symmetry_order
_atom_site_calc_flag
_atom_site_refinement_flags_posn
_atom_site_refinement_flags_adp
_atom_site_refinement_flags_occupancy
_atom_site_disorder_assembly
_atom_site_disorder_group
S1 S 0.83558(5) 0.26667(9) 0.73204(9) 0.0224(3) Uani 1 1 d . . . . .
O1 O 0.97360(14) 0.5974(3) 0.3138(2) 0.0216(7) Uani 1 1 d . U . . .
O2 O 1.01722(14) 0.7552(3) 0.4278(2) 0.0222(7) Uani 1 1 d . U . . .
O3 O 0.83101(14) 0.6784(3) 0.8756(2) 0.0216(7) Uani 1 1 d . U . . .
O4 O 0.86263(17) 0.5133(3) 0.9420(3) 0.0331(8) Uani 1 1 d . U . . .
O5 O 0.62983(16) 0.4042(3) 1.0334(3) 0.0380(9) Uani 1 1 d . U . . .
O6 O 0.56024(17) 0.5737(3) 0.9976(4) 0.0488(10) Uani 1 1 d . U . . .
O7 O 0.62592(14) 0.4585(3) 0.5799(3) 0.0311(8) Uani 1 1 d . U . . .
O8 O 0.87696(16) 0.1993(3) 0.7953(3) 0.0326(8) Uani 1 1 d . U . . .
O9 O 0.80807(16) 0.2171(3) 0.6377(3) 0.0312(8) Uani 1 1 d . U . . .
C1 C 0.8397(2) 0.6355(4) 0.7712(3) 0.0194(8) Uani 1 1 d . U . . .
C2 C 0.8938(2) 0.6564(4) 0.7306(3) 0.0194(8) Uani 1 1 d . U . . .
H2 H 0.922443 0.690959 0.775257 0.023 Uiso 1 1 calc R . . . .
C3 C 0.91299(19) 0.6305(4) 0.6223(3) 0.0183(8) Uani 1 1 d . U . . .
C4 C 0.95683(19) 0.7024(4) 0.5791(3) 0.0184(8) Uani 1 1 d . U . . .
H4 H 0.973042 0.759838 0.620626 0.022 Uiso 1 1 calc R . . . .
C5 C 0.97589(19) 0.6894(4) 0.4773(3) 0.0185(8) Uani 1 1 d . U . . .
C6 C 0.95141(19) 0.6021(4) 0.4145(3) 0.0177(8) Uani 1 1 d . U . . .
C7 C 0.91033(19) 0.5294(4) 0.4572(3) 0.0182(8) Uani 1 1 d . U . . .
H7 H 0.895637 0.470304 0.416197 0.022 Uiso 1 1 calc R . . . .
C8 C 0.89006(19) 0.5425(4) 0.5613(3) 0.0172(8) Uani 1 1 d . U . . .
C9 C 0.84593(19) 0.4577(4) 0.6054(3) 0.0185(8) Uani 1 1 d . U . . .
H9 H 0.835870 0.405862 0.547396 0.022 Uiso 1 1 calc R . . . .
C10 C 0.7862(2) 0.5079(4) 0.6397(3) 0.0193(8) Uani 1 1 d . U . . .
C11 C 0.7322(2) 0.4697(4) 0.5945(4) 0.0226(9) Uani 1 1 d . U . . .
H11 H 0.733448 0.420322 0.537720 0.027 Uiso 1 1 calc R . . . .
C12 C 0.6760(2) 0.5027(4) 0.6313(4) 0.0234(9) Uani 1 1 d . U . . .
C13 C 0.6737(2) 0.5754(4) 0.7183(4) 0.0256(10) Uani 1 1 d . U . . .
H13 H 0.636567 0.596118 0.746171 0.031 Uiso 1 1 calc R . . . .
C14 C 0.7277(2) 0.6154(4) 0.7617(4) 0.0231(9) Uani 1 1 d . U . . .
H14 H 0.726021 0.664282 0.818823 0.028 Uiso 1 1 calc R . . . .
C15 C 0.7846(2) 0.5862(4) 0.7240(3) 0.0208(8) Uani 1 1 d . U . . .
C16 C 1.0475(2) 0.8384(4) 0.4908(4) 0.0268(11) Uani 1 1 d . U . . .
H16A H 1.078843 0.872636 0.450263 0.040 Uiso 1 1 calc GR . . . .
H16B H 1.065385 0.804625 0.553315 0.040 Uiso 1 1 calc GR . . . .
H16C H 1.018597 0.893991 0.511162 0.040 Uiso 1 1 calc GR . . . .
C17 C 0.9541(2) 0.5068(4) 0.2481(4) 0.0264(10) Uani 1 1 d . U . . .
H17A H 0.974225 0.510434 0.181453 0.040 Uiso 1 1 calc GR . . . .
H17B H 0.910785 0.511109 0.235704 0.040 Uiso 1 1 calc GR . . . .
H17C H 0.964026 0.437670 0.282840 0.040 Uiso 1 1 calc GR . . . .
C18 C 0.8766(2) 0.3875(4) 0.6956(3) 0.0202(9) Uani 1 1 d . U . . .
H18A H 0.882127 0.434425 0.757857 0.024 Uiso 1 1 calc R . . . .
H18B H 0.916729 0.365012 0.673261 0.024 Uiso 1 1 calc R . . . .
C19 C 0.7772(2) 0.3082(4) 0.8171(4) 0.0282(11) Uani 1 1 d . U . . .
H19A H 0.754281 0.244032 0.837918 0.042 Uiso 1 1 calc GR . . . .
H19B H 0.750590 0.359824 0.780486 0.042 Uiso 1 1 calc GR . . . .
H19C H 0.794825 0.343379 0.879083 0.042 Uiso 1 1 calc GR . . . .
C20 C 0.5676(2) 0.4846(5) 0.6193(5) 0.0434(14) Uani 1 1 d . U . . .
H20A H 0.566047 0.463604 0.692776 0.065 Uiso 1 1 calc GR . . . .
H20B H 0.536851 0.444592 0.579208 0.065 Uiso 1 1 calc GR . . . .
H20C H 0.560381 0.563195 0.612549 0.065 Uiso 1 1 calc GR . . . .
C21 C 0.8399(2) 0.6029(4) 0.9549(3) 0.0211(9) Uani 1 1 d . U . . .
C22 C 0.8135(2) 0.6431(4) 1.0562(3) 0.0241(9) Uani 1 1 d . U . . .
H22A H 0.823442 0.721072 1.067448 0.029 Uiso 1 1 calc R . . . .
H22B H 0.829995 0.600605 1.115837 0.029 Uiso 1 1 calc R . . . .
C23 C 0.7452(2) 0.6283(4) 1.0474(3) 0.0223(9) Uani 1 1 d . U . . .
C24 C 0.7205(2) 0.5201(4) 1.0472(4) 0.0258(9) Uani 1 1 d . U . . .
H24 H 0.745906 0.458757 1.056994 0.031 Uiso 1 1 calc R . . . .
C25 C 0.6586(2) 0.5051(4) 1.0324(4) 0.0281(10) Uani 1 1 d . U . . .
C26 C 0.6203(2) 0.5978(4) 1.0146(4) 0.0339(11) Uani 1 1 d . U . . .
C27 C 0.6449(2) 0.7042(4) 1.0169(4) 0.0326(10) Uani 1 1 d . U . . .
H27 H 0.619689 0.765970 1.007471 0.039 Uiso 1 1 calc R . . . .
C28 C 0.7071(2) 0.7182(4) 1.0332(4) 0.0257(9) Uani 1 1 d . U . . .
H28 H 0.723309 0.789782 1.034650 0.031 Uiso 1 1 calc R . . . .
C29 C 0.6676(3) 0.3096(4) 1.0556(5) 0.0398(13) Uani 1 1 d . U . . .
H29A H 0.642855 0.243622 1.056452 0.060 Uiso 1 1 calc GR . . . .
H29B H 0.687788 0.318895 1.123544 0.060 Uiso 1 1 calc GR . . . .
H29C H 0.697381 0.302696 1.001575 0.060 Uiso 1 1 calc GR . . . .
C30 C 0.5199(3) 0.6651(7) 0.9803(8) 0.076(2) Uani 1 1 d . U . . .
H30A H 0.520199 0.711526 1.042393 0.113 Uiso 1 1 calc GR . . . .
H30B H 0.479431 0.637679 0.966313 0.113 Uiso 1 1 calc GR . . . .
H30C H 0.532982 0.707729 0.920540 0.113 Uiso 1 1 calc GR . . . .
O10 O 0.33212(18) 0.5502(4) 0.6869(3) 0.0520(11) Uani 1 1 d . U . . .
O11 O 0.4246(3) 0.4690(7) 0.6693(5) 0.099(2) Uani 1 1 d . U . . .
C31 C 0.3934(3) 0.5547(8) 0.6826(5) 0.0656(18) Uani 1 1 d . U . . .
C32 C 0.4161(4) 0.6682(9) 0.6877(7) 0.093(3) Uani 1 1 d . U . . .
H32A H 0.455579 0.668901 0.722568 0.139 Uiso 1 1 calc GR . . . .
H32B H 0.388564 0.713447 0.726957 0.139 Uiso 1 1 calc GR . . . .
H32C H 0.419299 0.697292 0.617062 0.139 Uiso 1 1 calc GR . . . .
C33 C 0.3059(3) 0.4400(6) 0.6827(5) 0.0488(14) Uani 1 1 d . U . . .
H33A H 0.318993 0.397282 0.744568 0.059 Uiso 1 1 calc R . . . .
H33B H 0.318846 0.401152 0.619584 0.059 Uiso 1 1 calc R . . . .
C34 C 0.2385(2) 0.4525(5) 0.6801(4) 0.0390(13) Uani 1 1 d . U . . .
H34A H 0.225848 0.492350 0.617147 0.058 Uiso 1 1 calc GR . . . .
H34B H 0.226243 0.492986 0.741682 0.058 Uiso 1 1 calc GR . . . .
H34C H 0.219804 0.380130 0.679702 0.058 Uiso 1 1 calc GR . . . .

loop_
_atom_site_aniso_label
_atom_site_aniso_U_11
_atom_site_aniso_U_22
_atom_site_aniso_U_33
_atom_site_aniso_U_23
_atom_site_aniso_U_13
_atom_site_aniso_U_12
S1 0.0295(6) 0.0145(6) 0.0235(6) 0.0013(4) 0.0034(5) 0.0002(5)
O1 0.0299(16) 0.0196(16) 0.0155(14) -0.0011(12) 0.0045(12) -0.0052(13)
O2 0.0300(16) 0.0190(15) 0.0179(14) -0.0013(12) 0.0043(12) -0.0065(13)
O3 0.0312(15) 0.0191(15) 0.0145(14) -0.0013(12) 0.0027(12) 0.0016(12)
O4 0.050(2) 0.0289(19) 0.0210(17) 0.0064(14) 0.0015(15) 0.0117(16)
O5 0.0327(18) 0.0247(18) 0.056(2) 0.0006(16) -0.0040(16) -0.0029(14)
O6 0.0311(18) 0.034(2) 0.081(3) -0.0015(19) -0.0068(18) 0.0016(16)
O7 0.0224(16) 0.0297(18) 0.0410(19) -0.0014(15) -0.0020(14) 0.0004(14)
O8 0.039(2) 0.0226(18) 0.037(2) 0.0078(15) 0.0016(15) 0.0054(15)
O9 0.042(2) 0.0231(18) 0.0287(18) -0.0042(14) 0.0013(15) -0.0078(15)
C1 0.0286(18) 0.0140(17) 0.0157(17) -0.0004(15) 0.0002(15) 0.0031(15)
C2 0.0258(18) 0.0145(17) 0.0177(17) -0.0011(15) -0.0015(15) 0.0007(15)
C3 0.0222(17) 0.0165(18) 0.0163(17) 0.0009(15) 0.0015(15) 0.0021(15)
C4 0.0247(19) 0.0142(18) 0.0161(18) -0.0012(15) -0.0019(15) 0.0015(16)
C5 0.0226(18) 0.0151(19) 0.0177(18) 0.0009(16) -0.0004(15) 0.0001(16)
C6 0.0224(19) 0.0167(19) 0.0141(18) 0.0004(16) 0.0013(15) 0.0021(16)
C7 0.0235(18) 0.0155(18) 0.0156(17) -0.0017(15) -0.0019(15) 0.0015(15)
C8 0.0208(17) 0.0143(17) 0.0164(17) 0.0032(15) 0.0010(14) 0.0015(15)
C9 0.0253(18) 0.0145(18) 0.0157(17) 0.0022(15) 0.0014(15) -0.0007(16)
C10 0.0249(17) 0.0154(17) 0.0178(17) 0.0074(15) 0.0031(15) 0.0006(15)
C11 0.0295(19) 0.0168(19) 0.0214(18) 0.0054(16) 0.0010(16) -0.0003(16)
C12 0.026(2) 0.018(2) 0.026(2) 0.0071(17) -0.0005(17) 0.0015(17)
C13 0.027(2) 0.025(2) 0.026(2) 0.0057(18) 0.0050(17) 0.0040(18)
C14 0.0311(19) 0.0186(18) 0.0199(18) 0.0041(16) 0.0030(16) 0.0031(16)
C15 0.0269(18) 0.0181(18) 0.0175(17) 0.0056(15) 0.0012(15) 0.0007(16)
C16 0.035(3) 0.022(2) 0.023(2) -0.0044(19) 0.0009(19) -0.009(2)
C17 0.038(3) 0.023(2) 0.018(2) -0.0033(19) 0.0020(19) -0.004(2)
C18 0.0230(18) 0.0180(19) 0.0197(18) 0.0009(16) 0.0023(15) 0.0012(16)
C19 0.035(2) 0.021(2) 0.030(2) 0.005(2) 0.009(2) -0.002(2)
C20 0.026(3) 0.047(3) 0.057(3) -0.007(3) 0.000(2) 0.003(2)
C21 0.0272(19) 0.020(2) 0.0157(18) 0.0000(16) -0.0015(16) -0.0009(17)
C22 0.033(2) 0.024(2) 0.0150(19) 0.0017(17) 0.0006(16) -0.0014(18)
C23 0.031(2) 0.0203(19) 0.0156(18) 0.0005(16) 0.0014(16) -0.0003(17)
C24 0.030(2) 0.023(2) 0.0242(19) 0.0017(17) 0.0009(17) 0.0020(17)
C25 0.031(2) 0.021(2) 0.032(2) -0.0007(18) 0.0003(18) -0.0006(18)
C26 0.030(2) 0.026(2) 0.045(2) -0.003(2) -0.0022(19) 0.0008(19)
C27 0.031(2) 0.025(2) 0.042(2) -0.001(2) -0.0035(19) 0.0049(18)
C28 0.032(2) 0.022(2) 0.0231(19) -0.0025(17) 0.0024(17) -0.0009(17)
C29 0.042(3) 0.021(3) 0.057(3) 0.000(2) 0.004(3) -0.002(2)
C30 0.037(3) 0.055(4) 0.134(6) -0.003(4) -0.010(4) 0.006(3)
O10 0.039(2) 0.085(3) 0.032(2) -0.005(2) 0.0083(16) -0.005(2)
O11 0.058(3) 0.151(6) 0.087(4) 0.002(4) 0.003(3) 0.023(4)
C31 0.050(3) 0.108(5) 0.039(3) 0.002(3) 0.003(3) -0.004(4)
C32 0.072(5) 0.140(7) 0.066(5) 0.003(5) -0.004(4) -0.041(5)
C33 0.050(3) 0.073(4) 0.024(2) -0.009(3) 0.004(2) -0.003(3)
C34 0.045(3) 0.049(3) 0.023(3) 0.005(2) 0.002(2) 0.000(3)

loop_
_atom_type_symbol
_atom_type_description
_atom_type_scat_dispersion_real
_atom_type_scat_dispersion_imag
_atom_type_scat_source
C C 0.0033 0.0016 'International Tables Vol C Tables 4.2.6.8 and 6.1.1.4'
H H 0.0000 0.0000 'International Tables Vol C Tables 4.2.6.8 and 6.1.1.4'
O O 0.0106 0.0060 'International Tables Vol C Tables 4.2.6.8 and 6.1.1.4'
S S 0.1246 0.1234 'International Tables Vol C Tables 4.2.6.8 and 6.1.1.4'

loop_
_geom_angle_atom_site_label_1
_geom_angle_atom_site_label_2
_geom_angle_atom_site_label_3
_geom_angle
_geom_angle_site_symmetry_1
_geom_angle_site_symmetry_3
_geom_angle_publ_flag
O8 S1 O9 117.8(2) . . ?
O8 S1 C18 106.6(2) . . ?
O8 S1 C19 106.3(2) . . ?
O9 S1 C18 109.1(2) . . ?
O9 S1 C19 108.7(2) . . ?
C19 S1 C18 108.0(2) . . ?
C6 O1 C17 117.3(3) . . ?
C5 O2 C16 117.1(3) . . ?
C21 O3 C1 114.5(3) . . ?
C25 O5 C29 116.2(4) . . ?
C26 O6 C30 117.2(5) . . ?
C12 O7 C20 118.1(4) . . ?
O3 C1 C15 113.0(4) . . ?
C2 C1 O3 115.4(4) . . ?
C2 C1 C15 131.2(4) . . ?
C1 C2 C3 126.7(4) . . ?
C4 C3 C2 116.3(4) . . ?
C8 C3 C2 124.3(4) . . ?
C8 C3 C4 119.4(4) . . ?
C5 C4 C3 121.3(4) . . ?
O2 C5 C4 125.8(4) . . ?
O2 C5 C6 114.9(4) . . ?
C4 C5 C6 119.3(4) . . ?
O1 C6 C5 114.2(4) . . ?
O1 C6 C7 126.0(4) . . ?
C7 C6 C5 119.8(4) . . ?
C6 C7 C8 121.4(4) . . ?
C3 C8 C7 118.8(4) . . ?
C3 C8 C9 122.0(4) . . ?
C7 C8 C9 119.2(4) . . ?
C8 C9 C18 111.2(3) . . ?
C10 C9 C8 113.7(4) . . ?
C10 C9 C18 111.6(3) . . ?
C11 C10 C9 119.4(4) . . ?
C11 C10 C15 119.3(4) . . ?
C15 C10 C9 121.0(4) . . ?
C10 C11 C12 122.0(5) . . ?
O7 C12 C11 116.3(4) . . ?
O7 C12 C13 124.4(4) . . ?
C11 C12 C13 119.3(4) . . ?
C14 C13 C12 118.5(4) . . ?
C13 C14 C15 123.2(5) . . ?
C10 C15 C1 122.5(4) . . ?
C14 C15 C1 120.0(4) . . ?
C14 C15 C10 117.5(4) . . ?
C9 C18 S1 114.8(3) . . ?
O3 C21 C22 111.1(4) . . ?
O4 C21 O3 123.5(4) . . ?
O4 C21 C22 125.3(4) . . ?
C21 C22 C23 107.8(4) . . ?
C24 C23 C22 119.4(4) . . ?
C28 C23 C22 121.1(4) . . ?
C28 C23 C24 119.3(4) . . ?
C25 C24 C23 120.0(4) . . ?
O5 C25 C24 124.6(4) . . ?
O5 C25 C26 115.3(4) . . ?
C24 C25 C26 120.0(4) . . ?
O6 C26 C25 115.4(5) . . ?
O6 C26 C27 125.0(5) . . ?
C27 C26 C25 119.6(5) . . ?
C28 C27 C26 119.8(5) . . ?
C23 C28 C27 121.2(5) . . ?
C31 O10 C33 115.7(6) . . ?
O10 C31 C32 112.2(8) . . ?
O11 C31 O10 121.5(8) . . ?
O11 C31 C32 126.2(8) . . ?
O10 C33 C34 107.7(5) . . ?

loop_
_geom_bond_atom_site_label_1
_geom_bond_atom_site_label_2
_geom_bond_distance
_geom_bond_site_symmetry_2
_geom_bond_publ_flag
S1 O8 1.440(4) . ?
S1 O9 1.446(3) . ?
S1 C18 1.774(5) . ?
S1 C19 1.765(5) . ?
O1 C6 1.372(5) . ?
O1 C17 1.426(5) . ?
O2 C5 1.366(5) . ?
O2 C16 1.429(5) . ?
O3 C1 1.429(5) . ?
O3 C21 1.358(5) . ?
O4 C21 1.199(6) . ?
O5 C25 1.365(6) . ?
O5 C29 1.429(6) . ?
O6 C26 1.360(6) . ?
O6 C30 1.422(8) . ?
O7 C12 1.368(6) . ?
O7 C20 1.421(6) . ?
C1 C2 1.329(6) . ?
C1 C15 1.459(6) . ?
C2 C3 1.471(6) . ?
C3 C4 1.413(6) . ?
C3 C8 1.392(6) . ?
C4 C5 1.367(6) . ?
C5 C6 1.410(6) . ?
C6 C7 1.374(6) . ?
C7 C8 1.404(6) . ?
C8 C9 1.521(6) . ?
C9 C10 1.516(6) . ?
C9 C18 1.553(6) . ?
C10 C11 1.381(6) . ?
C10 C15 1.418(6) . ?
C11 C12 1.385(6) . ?
C12 C13 1.404(7) . ?
C13 C14 1.377(7) . ?
C14 C15 1.394(6) . ?
C21 C22 1.496(6) . ?
C22 C23 1.509(6) . ?
C23 C24 1.407(7) . ?
C23 C28 1.375(7) . ?
C24 C25 1.379(7) . ?
C25 C26 1.409(7) . ?
C26 C27 1.387(8) . ?
C27 C28 1.386(7) . ?
O10 C31 1.349(8) . ?
O10 C33 1.443(8) . ?
O11 C31 1.249(11) . ?
C31 C32 1.452(13) . ?
C33 C34 1.487(8) . ?

loop_
_smtbx_masks_void_nr
_smtbx_masks_void_average_x
_smtbx_masks_void_average_y
_smtbx_masks_void_average_z
_smtbx_masks_void_volume
_smtbx_masks_void_count_electrons
_smtbx_masks_void_content
1 0.439 0.746 0.773 16.5 1.1 ?
2 0.439 0.754 0.273 16.5 1.1 ?
3 0.561 0.246 0.727 16.5 1.1 ?
4 0.561 0.254 0.227 16.5 1.1 ?
